data_4306779
loop_
_publ_author_name
'Andrew L. Johnson'
'Nathan Hollingsworth'
'Gabriele Kociok-K\"ohn'
'Kieran C. Molloy'

_publ_section_title
;
Organozinc Aminoalcoholates: Synthesis, Structure, and Materials Chemistry
;
_journal_name_full 'Inorganic Chemistry'
_journal_page_first 12040
_journal_page_last 12048
_journal_paper_doi 10.1021/ic801591d
_journal_volume 47
_journal_year 2008
_chemical_formula_moiety 'C22 H54 N6 O2 Zn2'
_chemical_formula_sum 'C22 H54 N6 O2 Zn2'
_chemical_formula_weight 565.45
_chemical_name_systematic
;
 ?
;
_space_group_IT_number 14
_symmetry_cell_setting monoclinic
_symmetry_space_group_name_Hall '-P 2yn'
_symmetry_space_group_name_H-M 'P 1 21/n 1'
_atom_sites_solution_hydrogens geom
_atom_sites_solution_primary direct
_atom_sites_solution_secondary difmap
_audit_creation_method SHELXL-97
_cell_angle_alpha 90.00
_cell_angle_beta 113.2760(10)
_cell_angle_gamma 90.00
_cell_formula_units_Z 2
_cell_length_a 9.90800(10)
_cell_length_b 13.7230(2)
_cell_length_c 11.64200(10)
_cell_measurement_reflns_used 19070
_cell_measurement_temperature 150(2)
_cell_measurement_theta_max 30.034
_cell_measurement_theta_min 2.910
_cell_volume 1454.10(3)
_computing_cell_refinement 'HKL Scalepack (Otwinski & Minor, 1997)'
_computing_data_collection 'Collect (Nonius BV, 1997-2000)'
_computing_data_reduction
;
 DENZO-SCALEPACK Z. Otwinowski and W. Minor, " 
 Processing of X-ray Diffraction Data Collected in Oscillation Mode ", 
 Methods in Enzymology, Volume 276: Macromolecular Crystallography, 
 part A, p.307-326, 1997,C.W. Carter, Jr. & R. M. Sweet, Eds., Academic Press.
;
_computing_molecular_graphics 'ORTEP3 for Windows - Farrugia, L. J. J. Appl. Crystallogr. 1997, 30, 565'
_computing_publication_material
;
 'WinGX publication routines, Farrugia, 
 L. J., J. Appl. Crystallogr., 1999, 32, 837-838
;
_computing_structure_refinement
;
 SHELXL97 -Program for Crystal Structure Analysis (Release 97-2). 
 Sheldrick, G.M., Instit\"ut f\"ur Anorganische Chemie der Universit\"at, 
 Tammanstrasse 4, D-3400 G\"ottingen, Germany, 1998 
;
_computing_structure_solution
; 
 SIR97- Altomare A., Burla M.C., Camalli M., Cascarano G.L., Giacovazzo C. , 
 Guagliardi A., Moliterni A.G.G., Polidori G.,Spagna R. 
 (1999) J. Appl. Cryst. 32, 115-119
;
_diffrn_ambient_temperature 150(2)
_diffrn_measured_fraction_theta_full 0.995
_diffrn_measured_fraction_theta_max 0.995
_diffrn_measurement_device_type 'Nonius Kappa CCD'
_diffrn_measurement_method 'images with \f and \w scans'
_diffrn_radiation_monochromator graphite
_diffrn_radiation_source 'fine-focus sealed tube'
_diffrn_radiation_type MoK\a
_diffrn_radiation_wavelength 0.71073
_diffrn_reflns_av_R_equivalents 0.0333
_diffrn_reflns_av_sigmaI/netI 0.0204
_diffrn_reflns_limit_h_max 13
_diffrn_reflns_limit_h_min -13
_diffrn_reflns_limit_k_max 19
_diffrn_reflns_limit_k_min -19
_diffrn_reflns_limit_l_max 15
_diffrn_reflns_limit_l_min -16
_diffrn_reflns_number 27067
_diffrn_reflns_theta_full 30.05
_diffrn_reflns_theta_max 30.05
_diffrn_reflns_theta_min 4.09
_diffrn_standards_decay_% 0
_diffrn_standards_number 0
_exptl_absorpt_coefficient_mu 1.677
_exptl_absorpt_correction_T_max 0.6015
_exptl_absorpt_correction_T_min 0.4361
_exptl_absorpt_correction_type multi-scan
_exptl_absorpt_process_details
;
multi-scan from symmetry-related measurements 
Sortav (Blessing 1995)
;
_exptl_crystal_colour colourless
_exptl_crystal_density_diffrn 1.291
_exptl_crystal_density_method 'not measured'
_exptl_crystal_description block
_exptl_crystal_F_000 608
_exptl_crystal_size_max 0.55
_exptl_crystal_size_mid 0.55
_exptl_crystal_size_min 0.30
_refine_diff_density_max 0.345
_refine_diff_density_min -0.419
_refine_diff_density_rms 0.052
_refine_ls_extinction_method none
_refine_ls_goodness_of_fit_ref 1.043
_refine_ls_hydrogen_treatment constr
_refine_ls_matrix_type full
_refine_ls_number_parameters 152
_refine_ls_number_reflns 4231
_refine_ls_number_restraints 0
_refine_ls_restrained_S_all 1.043
_refine_ls_R_factor_all 0.0262
_refine_ls_R_factor_gt 0.0235
_refine_ls_shift/su_max 0.002
_refine_ls_shift/su_mean 0.000
_refine_ls_structure_factor_coef Fsqd
_refine_ls_weighting_details 'calc w=1/[\s^2^(Fo^2^)+(0.0294P)^2^+0.5764P] where P=(Fo^2^+2Fc^2^)/3'
_refine_ls_weighting_scheme calc
_refine_ls_wR_factor_gt 0.0604
_refine_ls_wR_factor_ref 0.0623
_reflns_number_gt 3930
_reflns_number_total 4231
_reflns_threshold_expression >2sigma(I)
_cod_duplicate_entry 4306773
_cod_data_source_file ic801591d_si_004_5.cif
_cod_data_source_block k06kcm13
_cod_database_code 4306779

loop_
_symmetry_equiv_pos_as_xyz
'x, y, z'
'-x+1/2, y+1/2, -z+1/2'
'-x, -y, -z'
'x-1/2, -y-1/2, z-1/2'

loop_
_atom_site_label
_atom_site_type_symbol
_atom_site_fract_x
_atom_site_fract_y
_atom_site_fract_z
_atom_site_U_iso_or_equiv
_atom_site_adp_type
_atom_site_occupancy
_atom_site_symmetry_multiplicity
_atom_site_calc_flag
_atom_site_refinement_flags
_atom_site_disorder_assembly
_atom_site_disorder_group
Zn Zn 0.593280(13) 0.529451(9) 0.628337(11) 0.01777(5) Uani 1 1 d . . .
O O 0.47322(8) 0.41207(6) 0.54575(7) 0.01829(15) Uani 1 1 d . . .
N1 N 0.37159(11) 0.19663(7) 0.53586(9) 0.02382(19) Uani 1 1 d . . .
N2 N 0.27568(12) 0.34269(9) 0.74727(10) 0.0310(2) Uani 1 1 d . . .
N3 N 0.20760(10) 0.50341(7) 0.40126(9) 0.02058(17) Uani 1 1 d . . .
C1 C 0.60511(14) 0.59857(9) 0.78083(11) 0.0258(2) Uani 1 1 d . . .
H1A H 0.5075 0.6005 0.7835 0.039 Uiso 1 1 calc R . .
H1B H 0.6402 0.6652 0.7799 0.039 Uiso 1 1 calc R . .
H1C H 0.6735 0.5643 0.8547 0.039 Uiso 1 1 calc R . .
C2 C 0.34916(11) 0.37894(8) 0.56655(10) 0.01896(19) Uani 1 1 d . . .
C3 C 0.28578(12) 0.28566(8) 0.49053(10) 0.0215(2) Uani 1 1 d . . .
H3A H 0.1862 0.2748 0.4889 0.026 Uiso 1 1 calc R . .
H3B H 0.2748 0.2970 0.4033 0.026 Uiso 1 1 calc R . .
C4 C 0.50796(15) 0.19746(10) 0.51600(15) 0.0334(3) Uani 1 1 d . . .
H4A H 0.5578 0.1346 0.5414 0.050 Uiso 1 1 calc R . .
H4B H 0.5719 0.2496 0.5660 0.050 Uiso 1 1 calc R . .
H4C H 0.4859 0.2087 0.4273 0.050 Uiso 1 1 calc R . .
C5 C 0.28428(16) 0.11293(10) 0.47185(14) 0.0344(3) Uani 1 1 d . . .
H5A H 0.2560 0.1199 0.3815 0.052 Uiso 1 1 calc R . .
H5B H 0.1958 0.1092 0.4898 0.052 Uiso 1 1 calc R . .
H5C H 0.3422 0.0533 0.5011 0.052 Uiso 1 1 calc R . .
C6 C 0.39707(12) 0.36139(9) 0.70787(10) 0.0230(2) Uani 1 1 d . . .
H6A H 0.4650 0.3050 0.7325 0.028 Uiso 1 1 calc R . .
H6B H 0.4523 0.4192 0.7535 0.028 Uiso 1 1 calc R . .
C7 C 0.2635(3) 0.23998(15) 0.7726(2) 0.0667(6) Uani 1 1 d . . .
H7A H 0.3510 0.2196 0.8448 0.100 Uiso 1 1 calc R . .
H7B H 0.2552 0.2013 0.6994 0.100 Uiso 1 1 calc R . .
H7C H 0.1759 0.2298 0.7907 0.100 Uiso 1 1 calc R . .
C8 C 0.2897(2) 0.39928(15) 0.85555(17) 0.0502(4) Uani 1 1 d . . .
H8A H 0.2041 0.3878 0.8760 0.075 Uiso 1 1 calc R . .
H8B H 0.2953 0.4686 0.8378 0.075 Uiso 1 1 calc R . .
H8C H 0.3792 0.3799 0.9265 0.075 Uiso 1 1 calc R . .
C9 C 0.23231(13) 0.46112(8) 0.52603(11) 0.0215(2) Uani 1 1 d . . .
H9A H 0.1382 0.4348 0.5236 0.026 Uiso 1 1 calc R . .
H9B H 0.2640 0.5137 0.5894 0.026 Uiso 1 1 calc R . .
C10 C 0.07675(14) 0.46087(10) 0.30093(13) 0.0288(3) Uani 1 1 d . . .
H10A H -0.0105 0.4741 0.3183 0.043 Uiso 1 1 calc R . .
H10B H 0.0898 0.3903 0.2975 0.043 Uiso 1 1 calc R . .
H10C H 0.0643 0.4900 0.2205 0.043 Uiso 1 1 calc R . .
C11 C 0.18353(14) 0.60976(9) 0.40283(13) 0.0279(2) Uani 1 1 d . . .
H11A H 0.1710 0.6377 0.3218 0.042 Uiso 1 1 calc R . .
H11B H 0.2686 0.6399 0.4689 0.042 Uiso 1 1 calc R . .
H11C H 0.0951 0.6221 0.4189 0.042 Uiso 1 1 calc R . .

loop_
_atom_site_aniso_label
_atom_site_aniso_U_11
_atom_site_aniso_U_22
_atom_site_aniso_U_33
_atom_site_aniso_U_23
_atom_site_aniso_U_13
_atom_site_aniso_U_12
Zn 0.01854(7) 0.02059(8) 0.01487(7) -0.00127(4) 0.00733(5) -0.00123(4)
O 0.0183(3) 0.0208(4) 0.0173(3) 0.0004(3) 0.0086(3) -0.0024(3)
N1 0.0252(5) 0.0199(4) 0.0250(5) 0.0008(4) 0.0086(4) -0.0020(3)
N2 0.0297(5) 0.0449(6) 0.0233(5) 0.0025(4) 0.0158(4) -0.0065(5)
N3 0.0195(4) 0.0223(4) 0.0202(4) 0.0005(4) 0.0081(3) 0.0008(3)
C1 0.0318(6) 0.0261(6) 0.0199(5) -0.0036(4) 0.0108(4) 0.0020(4)
C2 0.0192(4) 0.0214(5) 0.0183(4) 0.0002(4) 0.0096(4) -0.0021(4)
C3 0.0208(5) 0.0212(5) 0.0217(5) 0.0006(4) 0.0074(4) -0.0026(4)
C4 0.0306(6) 0.0258(6) 0.0463(8) 0.0030(5) 0.0179(6) 0.0037(5)
C5 0.0368(7) 0.0226(6) 0.0387(7) -0.0014(5) 0.0093(6) -0.0051(5)
C6 0.0238(5) 0.0287(6) 0.0185(5) 0.0010(4) 0.0105(4) -0.0038(4)
C7 0.1029(17) 0.0527(11) 0.0800(14) -0.0082(10) 0.0739(14) -0.0312(11)
C8 0.0597(10) 0.0642(11) 0.0450(9) -0.0116(8) 0.0401(8) -0.0092(8)
C9 0.0222(5) 0.0247(5) 0.0206(5) 0.0006(4) 0.0117(4) 0.0006(4)
C10 0.0203(5) 0.0348(7) 0.0265(6) -0.0005(5) 0.0042(4) -0.0008(4)
C11 0.0312(6) 0.0234(5) 0.0331(6) 0.0034(5) 0.0168(5) 0.0050(4)

loop_
_atom_type_symbol
_atom_type_description
_atom_type_scat_dispersion_real
_atom_type_scat_dispersion_imag
_atom_type_scat_source
C C 0.0033 0.0016 'International Tables Vol C Tables 4.2.6.8 and 6.1.1.4'
H H 0.0000 0.0000 'International Tables Vol C Tables 4.2.6.8 and 6.1.1.4'
O O 0.0106 0.0060 'International Tables Vol C Tables 4.2.6.8 and 6.1.1.4'
N N 0.0061 0.0033 'International Tables Vol C Tables 4.2.6.8 and 6.1.1.4'
Zn Zn 0.2839 1.4301 'International Tables Vol C Tables 4.2.6.8 and 6.1.1.4'

loop_
_geom_angle_atom_site_label_1
_geom_angle_atom_site_label_2
_geom_angle_atom_site_label_3
_geom_angle
_geom_angle_site_symmetry_1
_geom_angle_site_symmetry_3
_geom_angle_publ_flag
C1 Zn O 129.00(4) . . ?
C1 Zn O 125.98(4) . 3_666 ?
O Zn O 86.67(3) . 3_666 ?
C1 Zn N3 120.37(5) . 3_666 ?
O Zn N3 99.22(3) . 3_666 ?
O Zn N3 83.17(3) 3_666 3_666 ?
C1 Zn Zn 146.75(4) . 3_666 ?
O Zn Zn 43.67(2) . 3_666 ?
O Zn Zn 43.00(2) 3_666 3_666 ?
N3 Zn Zn 91.56(3) 3_666 3_666 ?
C2 O Zn 124.40(6) . . ?
C2 O Zn 109.60(6) . 3_666 ?
Zn O Zn 93.33(3) . 3_666 ?
C5 N1 C4 109.02(11) . . ?
C5 N1 C3 109.37(9) . . ?
C4 N1 C3 112.29(9) . . ?
C8 N2 C7 109.39(13) . . ?
C8 N2 C6 111.82(11) . . ?
C7 N2 C6 112.11(13) . . ?
C10 N3 C11 107.68(10) . . ?
C10 N3 C9 111.75(9) . . ?
C11 N3 C9 109.68(9) . . ?
C10 N3 Zn 111.04(8) . 3_666 ?
C11 N3 Zn 111.49(7) . 3_666 ?
C9 N3 Zn 105.24(7) . 3_666 ?
Zn C1 H1A 109.5 . . ?
Zn C1 H1B 109.5 . . ?
H1A C1 H1B 109.5 . . ?
Zn C1 H1C 109.5 . . ?
H1A C1 H1C 109.5 . . ?
H1B C1 H1C 109.5 . . ?
O C2 C6 108.08(8) . . ?
O C2 C3 110.61(9) . . ?
C6 C2 C3 111.52(9) . . ?
O C2 C9 107.96(9) . . ?
C6 C2 C9 108.47(9) . . ?
C3 C2 C9 110.09(9) . . ?
N1 C3 C2 116.08(9) . . ?
N1 C3 H3A 108.3 . . ?
C2 C3 H3A 108.3 . . ?
N1 C3 H3B 108.3 . . ?
C2 C3 H3B 108.3 . . ?
H3A C3 H3B 107.4 . . ?
N1 C4 H4A 109.5 . . ?
N1 C4 H4B 109.5 . . ?
H4A C4 H4B 109.5 . . ?
N1 C4 H4C 109.5 . . ?
H4A C4 H4C 109.5 . . ?
H4B C4 H4C 109.5 . . ?
N1 C5 H5A 109.5 . . ?
N1 C5 H5B 109.5 . . ?
H5A C5 H5B 109.5 . . ?
N1 C5 H5C 109.5 . . ?
H5A C5 H5C 109.5 . . ?
H5B C5 H5C 109.5 . . ?
N2 C6 C2 114.58(9) . . ?
N2 C6 H6A 108.6 . . ?
C2 C6 H6A 108.6 . . ?
N2 C6 H6B 108.6 . . ?
C2 C6 H6B 108.6 . . ?
H6A C6 H6B 107.6 . . ?
N2 C7 H7A 109.5 . . ?
N2 C7 H7B 109.5 . . ?
H7A C7 H7B 109.5 . . ?
N2 C7 H7C 109.5 . . ?
H7A C7 H7C 109.5 . . ?
H7B C7 H7C 109.5 . . ?
N2 C8 H8A 109.5 . . ?
N2 C8 H8B 109.5 . . ?
H8A C8 H8B 109.5 . . ?
N2 C8 H8C 109.5 . . ?
H8A C8 H8C 109.5 . . ?
H8B C8 H8C 109.5 . . ?
N3 C9 C2 113.25(9) . . ?
N3 C9 H9A 108.9 . . ?
C2 C9 H9A 108.9 . . ?
N3 C9 H9B 108.9 . . ?
C2 C9 H9B 108.9 . . ?
H9A C9 H9B 107.7 . . ?
N3 C10 H10A 109.5 . . ?
N3 C10 H10B 109.5 . . ?
H10A C10 H10B 109.5 . . ?
N3 C10 H10C 109.5 . . ?
H10A C10 H10C 109.5 . . ?
H10B C10 H10C 109.5 . . ?
N3 C11 H11A 109.5 . . ?
N3 C11 H11B 109.5 . . ?
H11A C11 H11B 109.5 . . ?
N3 C11 H11C 109.5 . . ?
H11A C11 H11C 109.5 . . ?
H11B C11 H11C 109.5 . . ?

loop_
_geom_bond_atom_site_label_1
_geom_bond_atom_site_label_2
_geom_bond_distance
_geom_bond_site_symmetry_2
_geom_bond_publ_flag
Zn C1 1.9750(11) . ?
Zn O 2.0075(8) . ?
Zn O 2.0324(7) 3_666 ?
Zn N3 2.1798(9) 3_666 ?
Zn Zn 2.9384(2) 3_666 ?
O C2 1.4183(12) . ?
O Zn 2.0324(7) 3_666 ?
N1 C5 1.4539(16) . ?
N1 C4 1.4581(16) . ?
N1 C3 1.4626(15) . ?
N2 C8 1.4399(19) . ?
N2 C7 1.455(2) . ?
N2 C6 1.4693(15) . ?
N3 C10 1.4796(15) . ?
N3 C11 1.4800(15) . ?
N3 C9 1.4919(15) . ?
N3 Zn 2.1798(9) 3_666 ?
C1 H1A 0.9800 . ?
C1 H1B 0.9800 . ?
C1 H1C 0.9800 . ?
C2 C6 1.5405(15) . ?
C2 C3 1.5418(15) . ?
C2 C9 1.5502(16) . ?
C3 H3A 0.9900 . ?
C3 H3B 0.9900 . ?
C4 H4A 0.9800 . ?
C4 H4B 0.9800 . ?
C4 H4C 0.9800 . ?
C5 H5A 0.9800 . ?
C5 H5B 0.9800 . ?
C5 H5C 0.9800 . ?
C6 H6A 0.9900 . ?
C6 H6B 0.9900 . ?
C7 H7A 0.9800 . ?
C7 H7B 0.9800 . ?
C7 H7C 0.9800 . ?
C8 H8A 0.9800 . ?
C8 H8B 0.9800 . ?
C8 H8C 0.9800 . ?
C9 H9A 0.9900 . ?
C9 H9B 0.9900 . ?
C10 H10A 0.9800 . ?
C10 H10B 0.9800 . ?
C10 H10C 0.9800 . ?
C11 H11A 0.9800 . ?
C11 H11B 0.9800 . ?
C11 H11C 0.9800 . ?
